data_7109265
loop_
_publ_author_name
'Shangjun Cai'
'Chao Chen'
'Zelin Sun'
'Chanjuan Xi'

_publ_section_title
;
 CuCl-catalyzed ortho trifluoromethylation of arenes and heteroarenes with
 a pivalamido directing group
;
_journal_name_full Chem.Commun.
_journal_page_first 4552
_journal_paper_doi 10.1039/c3cc41331d
_journal_volume 49
_journal_year 2013
_chemical_formula_moiety 'C30 H24 Cu2 I4 O10, 2(C H4 O)'
_chemical_formula_sum 'C32 H32 Cu2 I4 O12'
_chemical_formula_weight 1243.26
_chemical_name_systematic
;
?
;
_space_group_IT_number 2
_symmetry_cell_setting triclinic
_symmetry_space_group_name_Hall '-P 1'
_symmetry_space_group_name_H-M 'P -1'
_atom_sites_solution_hydrogens geom
_atom_sites_solution_primary direct
_atom_sites_solution_secondary difmap
_audit_creation_method SHELXL-97
_cell_angle_alpha 87.89(3)
_cell_angle_beta 73.90(2)
_cell_angle_gamma 78.59(2)
_cell_formula_units_Z 1
_cell_length_a 9.136(3)
_cell_length_b 10.351(4)
_cell_length_c 11.044(4)
_cell_measurement_reflns_used 2022
_cell_measurement_temperature 173(2)
_cell_measurement_theta_max 27.5
_cell_measurement_theta_min 1.9
_cell_volume 983.4(6)
_computing_cell_refinement 'CrystalClear (Rigaku Inc., 2007)'
_computing_data_collection 'CrystalClear (Rigaku Inc., 2007)'
_computing_data_reduction 'CrystalClear (Rigaku Inc., 2007)'
_computing_molecular_graphics 'SHELXTL (Bruker, 1997)'
_computing_publication_material 'SHELXTL (Bruker, 1997)'
_computing_structure_refinement 'SHELXL-97 (Sheldrick, 1997)'
_computing_structure_solution 'SHELXS-97 (Sheldrick, 1990)'
_diffrn_ambient_temperature 173(2)
_diffrn_detector_area_resol_mean 28.5714
_diffrn_measured_fraction_theta_full 0.971
_diffrn_measured_fraction_theta_max 0.971
_diffrn_measurement_device_type 'Rigaku Saturn 724+'
_diffrn_measurement_method '\w scans'
_diffrn_radiation_monochromator graphite
_diffrn_radiation_source 'fine-focus sealed tube'
_diffrn_radiation_type MoK\a
_diffrn_radiation_wavelength 0.71073
_diffrn_reflns_av_R_equivalents 0.0483
_diffrn_reflns_av_sigmaI/netI 0.0474
_diffrn_reflns_limit_h_max 11
_diffrn_reflns_limit_h_min -11
_diffrn_reflns_limit_k_max 13
_diffrn_reflns_limit_k_min -13
_diffrn_reflns_limit_l_max 14
_diffrn_reflns_limit_l_min -14
_diffrn_reflns_number 8041
_diffrn_reflns_theta_full 27.48
_diffrn_reflns_theta_max 27.47
_diffrn_reflns_theta_min 1.92
_diffrn_standards_decay_% 0
_diffrn_standards_number 0
_exptl_absorpt_coefficient_mu 4.277
_exptl_absorpt_correction_T_max 1.0000
_exptl_absorpt_correction_T_min 0.3143
_exptl_absorpt_correction_type multi-scan
_exptl_absorpt_process_details 'CrystalClear (Rigaku Inc., 2007)'
_exptl_crystal_colour green
_exptl_crystal_density_diffrn 2.099
_exptl_crystal_density_meas ?
_exptl_crystal_density_method 'not measured'
_exptl_crystal_description block
_exptl_crystal_F_000 590
_exptl_crystal_size_max 0.30
_exptl_crystal_size_mid 0.28
_exptl_crystal_size_min 0.25
_refine_diff_density_max 1.037
_refine_diff_density_min -1.624
_refine_diff_density_rms 0.182
_refine_ls_extinction_method none
_refine_ls_goodness_of_fit_ref 1.137
_refine_ls_hydrogen_treatment constr
_refine_ls_matrix_type full
_refine_ls_number_parameters 229
_refine_ls_number_reflns 4373
_refine_ls_number_restraints 0
_refine_ls_restrained_S_all 1.137
_refine_ls_R_factor_all 0.0509
_refine_ls_R_factor_gt 0.0488
_refine_ls_shift/su_max 0.004
_refine_ls_shift/su_mean 0.000
_refine_ls_structure_factor_coef Fsqd
_refine_ls_weighting_details 'calc w=1/[\s^2^(Fo^2^)+(0.0400P)^2^+5.0000P] where P=(Fo^2^+2Fc^2^)/3'
_refine_ls_weighting_scheme calc
_refine_ls_wR_factor_gt 0.1162
_refine_ls_wR_factor_ref 0.1176
_reflns_number_gt 4205
_reflns_number_total 4373
_reflns_threshold_expression I>2sigma(I)
_cod_data_source_file c3cc41331d.txt
_cod_data_source_block mx1683-c
_cod_depositor_comments
;
The following automatic conversions were performed:

'_exptl_crystal_density_meas' value 'none' was changed to '?' - the
value is perceived as not measured.

Automatic conversion script
Id: cif_fix_values 3008 2015-01-20 13:52:24Z robertas 
;
_cod_original_sg_symbol_H-M P-1
_cod_database_code 7109265

loop_
_symmetry_equiv_pos_as_xyz
'x, y, z'
'-x, -y, -z'

loop_
_atom_site_label
_atom_site_type_symbol
_atom_site_fract_x
_atom_site_fract_y
_atom_site_fract_z
_atom_site_U_iso_or_equiv
_atom_site_adp_type
_atom_site_occupancy
_atom_site_symmetry_multiplicity
_atom_site_calc_flag
_atom_site_refinement_flags
I1 I 0.78258(3) 0.09001(2) 0.64235(2) 0.03635(6) Uani 1 1 d .
I2 I 0.99063(3) 0.24979(2) 0.15286(2) 0.03625(6) Uani 1 1 d .
Cu1 Cu 0.63939(4) 0.52741(3) 0.48302(3) 0.01542(7) Uani 1 1 d .
O1 O 0.6398(2) 0.4277(2) 0.6408(2) 0.0244(5) Uani 1 1 d .
O2 O 0.4027(3) 0.3836(2) 0.6688(2) 0.0278(5) Uani 1 1 d .
O3 O 0.4839(3) 0.3179(2) 0.4148(2) 0.0292(6) Uani 1 1 d .
O4 O 0.7207(2) 0.3605(2) 0.3888(2) 0.0230(5) Uani 1 1 d .
O5 O 0.8536(2) 0.5846(2) 0.4663(2) 0.0271(6) Uani 1 1 d .
H5A H 0.9322 0.5682 0.4070 0.032 Uiso 1 1 d R
O6 O 0.8860(3) 0.4697(3) 0.7302(2) 0.0404(7) Uani 1 1 d .
H6 H 0.8145 0.4546 0.7050 0.061 Uiso 1 1 calc R
C1 C 0.5259(3) 0.3760(3) 0.6991(3) 0.0200(6) Uani 1 1 d .
C2 C 0.5380(3) 0.3007(3) 0.8154(3) 0.0225(7) Uani 1 1 d .
C3 C 0.6391(4) 0.1799(3) 0.8130(3) 0.0282(8) Uani 1 1 d .
C4 C 0.6417(4) 0.1133(4) 0.9248(4) 0.0375(9) Uani 1 1 d .
H4 H 0.7062 0.0312 0.9228 0.045 Uiso 1 1 calc R
C5 C 0.5485(5) 0.1693(4) 1.0379(4) 0.0466(10) Uani 1 1 d .
H5B H 0.5536 0.1269 1.1127 0.056 Uiso 1 1 calc R
C6 C 0.4476(6) 0.2880(5) 1.0409(4) 0.0504(12) Uani 1 1 d .
H6A H 0.3838 0.3241 1.1179 0.060 Uiso 1 1 calc R
C7 C 0.4397(5) 0.3543(4) 0.9312(3) 0.0371(10) Uani 1 1 d .
H7 H 0.3700 0.4336 0.9341 0.045 Uiso 1 1 calc R
C8 C 0.6293(3) 0.2897(3) 0.3766(3) 0.0180(6) Uani 1 1 d .
C9 C 0.6953(3) 0.1562(3) 0.3134(3) 0.0194(6) Uani 1 1 d .
C10 C 0.8373(3) 0.1211(3) 0.2240(3) 0.0227(7) Uani 1 1 d .
C11 C 0.8860(4) -0.0076(3) 0.1736(3) 0.0302(8) Uani 1 1 d .
H11 H 0.9813 -0.0312 0.1136 0.036 Uiso 1 1 calc R
C12 C 0.7917(4) -0.1001(3) 0.2133(4) 0.0339(9) Uani 1 1 d .
H12 H 0.8236 -0.1850 0.1785 0.041 Uiso 1 1 calc R
C13 C 0.6527(4) -0.0671(3) 0.3029(3) 0.0292(8) Uani 1 1 d .
H13 H 0.5917 -0.1301 0.3310 0.035 Uiso 1 1 calc R
C14 C 0.6025(4) 0.0606(3) 0.3519(3) 0.0229(7) Uani 1 1 d .
H14 H 0.5063 0.0833 0.4109 0.027 Uiso 1 1 calc R
C15 C 0.8710(4) 0.7019(4) 0.5202(4) 0.0372(9) Uani 1 1 d .
H15A H 0.8567 0.7742 0.4649 0.056 Uiso 1 1 calc R
H15B H 0.9732 0.6899 0.5317 0.056 Uiso 1 1 calc R
H15C H 0.7948 0.7205 0.6002 0.056 Uiso 1 1 calc R
C16 C 0.8897(5) 0.4006(4) 0.8408(4) 0.0442(11) Uani 1 1 d .
H16A H 0.9752 0.4162 0.8689 0.066 Uiso 1 1 calc R
H16B H 0.9023 0.3080 0.8246 0.066 Uiso 1 1 calc R
H16C H 0.7943 0.4300 0.9048 0.066 Uiso 1 1 calc R

loop_
_atom_site_aniso_label
_atom_site_aniso_U_11
_atom_site_aniso_U_22
_atom_site_aniso_U_33
_atom_site_aniso_U_23
_atom_site_aniso_U_13
_atom_site_aniso_U_12
I1 0.03435(11) 0.02767(11) 0.04490(13) 0.00128(9) -0.01203(9) 0.00037(9)
I2 0.03322(10) 0.03509(11) 0.03565(12) -0.00420(9) 0.00453(9) -0.01466(9)
Cu1 0.01529(13) 0.01174(14) 0.02005(15) -0.00046(11) -0.00508(11) -0.00412(11)
O1 0.0240(9) 0.0278(10) 0.0240(10) 0.0048(8) -0.0085(8) -0.0095(8)
O2 0.0288(9) 0.0271(10) 0.0338(11) 0.0140(9) -0.0140(8) -0.0154(8)
O3 0.0217(9) 0.0186(10) 0.0452(13) -0.0112(9) -0.0055(9) -0.0020(8)
O4 0.0245(9) 0.0170(9) 0.0273(10) -0.0039(8) -0.0050(8) -0.0063(8)
O5 0.0186(9) 0.0292(10) 0.0343(12) -0.0034(9) -0.0042(8) -0.0106(8)
O6 0.0345(11) 0.0635(16) 0.0323(12) 0.0091(11) -0.0161(9) -0.0228(11)
C1 0.0246(12) 0.0169(12) 0.0192(12) -0.0002(10) -0.0060(10) -0.0058(10)
C2 0.0270(12) 0.0201(12) 0.0237(13) 0.0047(10) -0.0098(11) -0.0091(10)
C3 0.0272(13) 0.0262(14) 0.0355(16) 0.0105(12) -0.0138(12) -0.0096(11)
C4 0.0459(16) 0.0333(16) 0.0462(18) 0.0213(14) -0.0278(14) -0.0195(13)
C5 0.066(2) 0.057(2) 0.0288(16) 0.0224(15) -0.0233(15) -0.0306(18)
C6 0.073(3) 0.061(3) 0.0212(17) 0.0043(17) -0.0125(17) -0.025(2)
C7 0.0476(19) 0.0379(18) 0.0244(16) 0.0048(14) -0.0064(14) -0.0107(16)
C8 0.0250(12) 0.0119(11) 0.0169(12) 0.0001(9) -0.0059(10) -0.0029(10)
C9 0.0266(12) 0.0148(11) 0.0188(12) 0.0001(10) -0.0082(10) -0.0057(10)
C10 0.0242(12) 0.0182(12) 0.0262(14) -0.0021(11) -0.0054(11) -0.0068(10)
C11 0.0266(14) 0.0271(15) 0.0340(17) -0.0101(13) -0.0060(13) 0.0003(12)
C12 0.0402(17) 0.0195(14) 0.0402(18) -0.0144(13) -0.0109(14) 0.0005(13)
C13 0.0346(15) 0.0160(13) 0.0376(17) -0.0008(12) -0.0091(13) -0.0071(11)
C14 0.0278(13) 0.0150(12) 0.0234(14) 0.0007(11) -0.0045(11) -0.0020(11)
C15 0.0377(14) 0.0301(15) 0.055(2) 0.0035(14) -0.0226(14) -0.0186(12)
C16 0.052(2) 0.047(2) 0.0364(19) 0.0045(17) -0.0184(16) -0.0086(18)

loop_
_atom_type_symbol
_atom_type_description
_atom_type_scat_dispersion_real
_atom_type_scat_dispersion_imag
_atom_type_scat_source
C C 0.0033 0.0016 'International Tables Vol C Tables 4.2.6.8 and 6.1.1.4'
H H 0.0000 0.0000 'International Tables Vol C Tables 4.2.6.8 and 6.1.1.4'
O O 0.0106 0.0060 'International Tables Vol C Tables 4.2.6.8 and 6.1.1.4'
Cu Cu 0.3201 1.2651 'International Tables Vol C Tables 4.2.6.8 and 6.1.1.4'
I I -0.4742 1.8119 'International Tables Vol C Tables 4.2.6.8 and 6.1.1.4'

loop_
_geom_angle_atom_site_label_1
_geom_angle_atom_site_label_2
_geom_angle_atom_site_label_3
_geom_angle
_geom_angle_site_symmetry_1
_geom_angle_site_symmetry_3
O4 Cu1 O3 167.86(10) . 2_666
O4 Cu1 O2 90.44(10) . 2_666
O3 Cu1 O2 89.53(11) 2_666 2_666
O4 Cu1 O1 88.42(10) . .
O3 Cu1 O1 89.15(11) 2_666 .
O2 Cu1 O1 168.30(10) 2_666 .
O4 Cu1 O5 97.97(9) . .
O3 Cu1 O5 94.09(10) 2_666 .
O2 Cu1 O5 97.13(10) 2_666 .
O1 Cu1 O5 94.56(10) . .
O4 Cu1 Cu1 86.72(7) . 2_666
O3 Cu1 Cu1 81.21(8) 2_666 2_666
O2 Cu1 Cu1 83.42(7) 2_666 2_666
O1 Cu1 Cu1 84.89(7) . 2_666
O5 Cu1 Cu1 175.27(7) . 2_666
C1 O1 Cu1 121.5(2) . .
C1 O2 Cu1 124.5(2) . 2_666
C8 O3 Cu1 126.1(2) . 2_666
C8 O4 Cu1 119.77(18) . .
C15 O5 Cu1 124.98(19) . .
C15 O5 H5A 102.7 . .
Cu1 O5 H5A 126.9 . .
C16 O6 H6 109.5 . .
O2 C1 O1 125.6(3) . .
O2 C1 C2 116.7(3) . .
O1 C1 C2 117.8(3) . .
C3 C2 C7 119.3(3) . .
C3 C2 C1 123.2(3) . .
C7 C2 C1 117.5(3) . .
C4 C3 C2 120.2(3) . .
C4 C3 I1 118.4(2) . .
C2 C3 I1 121.3(2) . .
C5 C4 C3 119.7(3) . .
C5 C4 H4 120.1 . .
C3 C4 H4 120.1 . .
C4 C5 C6 120.3(4) . .
C4 C5 H5B 119.8 . .
C6 C5 H5B 119.8 . .
C5 C6 C7 121.0(4) . .
C5 C6 H6A 119.5 . .
C7 C6 H6A 119.5 . .
C6 C7 C2 119.4(4) . .
C6 C7 H7 120.3 . .
C2 C7 H7 120.3 . .
O4 C8 O3 126.0(3) . .
O4 C8 C9 118.8(3) . .
O3 C8 C9 115.1(3) . .
C10 C9 C14 118.8(3) . .
C10 C9 C8 125.7(3) . .
C14 C9 C8 115.5(2) . .
C9 C10 C11 120.0(3) . .
C9 C10 I2 124.5(2) . .
C11 C10 I2 115.5(2) . .
C12 C11 C10 120.0(3) . .
C12 C11 H11 120.0 . .
C10 C11 H11 120.0 . .
C13 C12 C11 120.4(3) . .
C13 C12 H12 119.8 . .
C11 C12 H12 119.8 . .
C12 C13 C14 119.9(3) . .
C12 C13 H13 120.1 . .
C14 C13 H13 120.1 . .
C13 C14 C9 120.9(3) . .
C13 C14 H14 119.6 . .
C9 C14 H14 119.6 . .
O5 C15 H15A 109.5 . .
O5 C15 H15B 109.5 . .
H15A C15 H15B 109.5 . .
O5 C15 H15C 109.5 . .
H15A C15 H15C 109.5 . .
H15B C15 H15C 109.5 . .
O6 C16 H16A 109.5 . .
O6 C16 H16B 109.5 . .
H16A C16 H16B 109.5 . .
O6 C16 H16C 109.5 . .
H16A C16 H16C 109.5 . .
H16B C16 H16C 109.5 . .

loop_
_geom_bond_atom_site_label_1
_geom_bond_atom_site_label_2
_geom_bond_distance
_geom_bond_site_symmetry_2
I1 C3 2.101(3) .
I2 C10 2.099(3) .
Cu1 O4 1.954(2) .
Cu1 O3 1.955(2) 2_666
Cu1 O2 1.977(3) 2_666
Cu1 O1 1.993(2) .
Cu1 O5 2.113(2) .
Cu1 Cu1 2.6412(10) 2_666
O1 C1 1.268(4) .
O2 C1 1.248(4) .
O3 C8 1.254(4) .
O4 C8 1.250(4) .
O5 C15 1.427(4) .
O5 H5A 0.8203 .
O6 C16 1.398(5) .
O6 H6 0.8200 .
C1 C2 1.497(4) .
C2 C3 1.396(4) .
C2 C7 1.403(5) .
C3 C4 1.396(5) .
C4 C5 1.375(5) .
C4 H4 0.9300 .
C5 C6 1.378(7) .
C5 H5B 0.9300 .
C6 C7 1.382(6) .
C6 H6A 0.9300 .
C7 H7 0.9300 .
C8 C9 1.507(4) .
C9 C10 1.385(4) .
C9 C14 1.407(4) .
C10 C11 1.402(4) .
C11 C12 1.391(5) .
C11 H11 0.9300 .
C12 C13 1.366(5) .
C12 H12 0.9300 .
C13 C14 1.388(4) .
C13 H13 0.9300 .
C14 H14 0.9300 .
C15 H15A 0.9600 .
C15 H15B 0.9600 .
C15 H15C 0.9600 .
C16 H16A 0.9600 .
C16 H16B 0.9600 .
C16 H16C 0.9600 .

loop_
_geom_hbond_atom_site_label_D
_geom_hbond_atom_site_label_H
_geom_hbond_atom_site_label_A
_geom_hbond_distance_DH
_geom_hbond_distance_HA
_geom_hbond_distance_DA
_geom_hbond_angle_DHA
_geom_hbond_site_symmetry_A
O5 H5A O6 0.82 1.90 2.717(3) 180.0 2_766
O6 H6 O1 0.82 1.99 2.806(4) 177.0 .
